data_2211840
loop_
_publ_author_name
'Yao-Cheng Shi'
'Su-Hua Zhang'

_publ_section_title
;
 3-(3-Hydroxyanilino)-1,3-diphenylprop-2-en-1-one
;
_journal_coeditor_code HG2125
_journal_issue 1
_journal_name_full 'Acta Crystallographica Section E'
_journal_page_first o138
_journal_page_last o140
_journal_paper_doi 10.1107/S1600536806051798
_journal_volume 63
_journal_year 2007
_chemical_formula_iupac 'C21 H17 N O2'
_chemical_formula_moiety 'C21 H17 N O2'
_chemical_formula_sum 'C21 H17 N O2'
_chemical_formula_weight 315.36
_chemical_name_systematic
;
3-(3-Hydroxyanilino)-1,3-diphenylprop-2-en-1-one
;
_space_group_IT_number 61
_symmetry_cell_setting orthorhombic
_symmetry_space_group_name_Hall '-P 2ac 2ab'
_symmetry_space_group_name_H-M 'P b c a'
_atom_sites_solution_hydrogens geom
_atom_sites_solution_primary direct
_atom_sites_solution_secondary difmap
_audit_creation_method SHELXL-97
_cell_angle_alpha 90.00
_cell_angle_beta 90.00
_cell_angle_gamma 90.00
_cell_formula_units_Z 16
_cell_length_a 7.1855(5)
_cell_length_b 24.4898(19)
_cell_length_c 37.352(3)
_cell_measurement_reflns_used 17861
_cell_measurement_temperature 193
_cell_measurement_theta_max 25.3
_cell_measurement_theta_min 3.0
_cell_volume 6572.9(9)
_computing_cell_refinement CrystalClear
_computing_data_collection 'CrystalClear (Rigaku/MSC, 2001)'
_computing_data_reduction 'CrystalStructure (Rigaku/MSC, 2004)'
_computing_molecular_graphics 'PLATON (Spek, 2003)'
_computing_publication_material PLATON
_computing_structure_refinement 'SHELXL97 (Sheldrick, 1997)'
_computing_structure_solution 'SHELXS97 (Sheldrick, 1997)'
_diffrn_ambient_temperature 193
_diffrn_detector_area_resol_mean 7.31
_diffrn_measured_fraction_theta_full 0.997
_diffrn_measured_fraction_theta_max 0.997
_diffrn_measurement_device_type 'Rigaku Mercury'
_diffrn_measurement_method \w
_diffrn_radiation_monochromator graphite
_diffrn_radiation_source 'fine-focus sealed tube'
_diffrn_radiation_type MoK\a
_diffrn_radiation_wavelength 0.71070
_diffrn_reflns_av_R_equivalents 0.0810
_diffrn_reflns_av_sigmaI/netI 0.0453
_diffrn_reflns_limit_h_max 8
_diffrn_reflns_limit_h_min -7
_diffrn_reflns_limit_k_max 29
_diffrn_reflns_limit_k_min -28
_diffrn_reflns_limit_l_max 45
_diffrn_reflns_limit_l_min -45
_diffrn_reflns_number 57180
_diffrn_reflns_theta_full 25.35
_diffrn_reflns_theta_max 25.35
_diffrn_reflns_theta_min 3.00
_diffrn_standards_decay_% 0
_diffrn_standards_interval_time 0
_diffrn_standards_number 0
_exptl_absorpt_coefficient_mu 0.082
_exptl_absorpt_correction_T_max 0.980
_exptl_absorpt_correction_T_min 0.963
_exptl_absorpt_correction_type multi-scan
_exptl_absorpt_process_details '(Jacobson, 1998)'
_exptl_crystal_colour yellow
_exptl_crystal_density_diffrn 1.275
_exptl_crystal_density_method 'not measured'
_exptl_crystal_description block
_exptl_crystal_F_000 2656
_exptl_crystal_size_max 0.50
_exptl_crystal_size_mid 0.30
_exptl_crystal_size_min 0.24
_refine_diff_density_max 0.173
_refine_diff_density_min -0.208
_refine_ls_extinction_method none
_refine_ls_goodness_of_fit_ref 1.297
_refine_ls_hydrogen_treatment constr
_refine_ls_matrix_type full
_refine_ls_number_parameters 436
_refine_ls_number_reflns 6016
_refine_ls_number_restraints 0
_refine_ls_restrained_S_all 1.297
_refine_ls_R_factor_all 0.1064
_refine_ls_R_factor_gt 0.0865
_refine_ls_shift/su_max 0.000
_refine_ls_shift/su_mean 0.000
_refine_ls_structure_factor_coef Fsqd
_refine_ls_weighting_details 'calc w=1/[\s^2^(Fo^2^)+(0.038P)^2^+4.4272P] where P=(Fo^2^+2Fc^2^)/3'
_refine_ls_weighting_scheme calc
_refine_ls_wR_factor_gt 0.1560
_refine_ls_wR_factor_ref 0.1631
_reflns_number_gt 5034
_reflns_number_total 6016
_reflns_threshold_expression I>2\s(I)
_cod_data_source_file hg2125.cif
_cod_data_source_block I
_cod_database_code 2211840
_cod_database_fobs_code 2211840

loop_
_symmetry_equiv_pos_as_xyz
'x, y, z'
'-x+1/2, y+1/2, z'
'x, -y+1/2, z+1/2'
'-x+1/2, -y, z+1/2'
'-x, -y, -z'
'x-1/2, -y-1/2, -z'
'-x, y-1/2, -z-1/2'
'x-1/2, y, -z-1/2'

loop_
_atom_site_type_symbol
_atom_site_label
_atom_site_fract_x
_atom_site_fract_y
_atom_site_fract_z
_atom_site_U_iso_or_equiv
_atom_site_adp_type
_atom_site_calc_flag
_atom_site_refinement_flags
_atom_site_occupancy
C C1 0.7503(4) 0.51682(15) 0.52162(8) 0.0481(8) Uani d . 1
H H1 0.7844 0.4799 0.5258 0.058 Uiso calc R 1
C C2 0.7075(5) 0.5506(2) 0.55015(10) 0.0683(12) Uani d . 1
H H2 0.7150 0.5370 0.5739 0.082 Uiso calc R 1
C C3 0.6540(5) 0.6037(2) 0.54424(13) 0.0790(15) Uani d . 1
H H3 0.6250 0.6268 0.5639 0.095 Uiso calc R 1
C C4 0.6426(5) 0.62337(16) 0.51015(14) 0.0732(13) Uani d . 1
H H4 0.6026 0.6599 0.5062 0.088 Uiso calc R 1
C C5 0.6885(5) 0.59083(13) 0.48137(10) 0.0528(9) Uani d . 1
H H5 0.6827 0.6051 0.4578 0.063 Uiso calc R 1
C C6 0.7434(4) 0.53694(12) 0.48696(8) 0.0386(7) Uani d . 1
C C7 0.8005(4) 0.50332(12) 0.45579(8) 0.0344(7) Uani d . 1
C C8 0.7804(4) 0.44593(12) 0.45708(8) 0.0371(7) Uani d . 1
H H8 0.7258 0.4306 0.4780 0.045 Uiso calc R 1
C C9 0.8340(4) 0.41056(11) 0.43031(8) 0.0361(7) Uani d . 1
C C10 0.7962(4) 0.35138(12) 0.43519(8) 0.0382(7) Uani d . 1
C C11 0.7011(4) 0.32217(12) 0.40913(9) 0.0442(8) Uani d . 1
H H11 0.6717 0.3390 0.3869 0.053 Uiso calc R 1
C C12 0.6487(5) 0.26849(13) 0.41546(10) 0.0526(9) Uani d . 1
H H12 0.5837 0.2486 0.3975 0.063 Uiso calc R 1
C C13 0.6906(6) 0.24391(14) 0.44756(11) 0.0627(10) Uani d . 1
H H13 0.6538 0.2072 0.4518 0.075 Uiso calc R 1
C C14 0.7861(6) 0.27250(14) 0.47355(11) 0.0636(11) Uani d . 1
H H14 0.8162 0.2553 0.4956 0.076 Uiso calc R 1
C C15 0.8382(5) 0.32632(13) 0.46760(9) 0.0500(8) Uani d . 1
H H15 0.9026 0.3460 0.4857 0.060 Uiso calc R 1
C C16 1.0048(4) 0.40224(11) 0.37184(8) 0.0380(7) Uani d . 1
C C17 1.0016(4) 0.42572(11) 0.33798(8) 0.0396(7) Uani d . 1
H H17 0.9292 0.4575 0.3336 0.048 Uiso calc R 1
C C18 1.1045(5) 0.40248(12) 0.31077(8) 0.0407(7) Uani d . 1
C C19 1.2095(4) 0.35627(12) 0.31663(9) 0.0442(8) Uani d . 1
H H19 1.2783 0.3402 0.2976 0.053 Uiso calc R 1
C C20 1.2134(4) 0.33362(12) 0.35056(9) 0.0451(8) Uani d . 1
H H20 1.2874 0.3021 0.3548 0.054 Uiso calc R 1
C C21 1.1117(4) 0.35590(12) 0.37844(9) 0.0428(8) Uani d . 1
H H21 1.1147 0.3399 0.4016 0.051 Uiso calc R 1
C C22 0.0536(5) 0.58036(13) 0.18085(8) 0.0454(8) Uani d . 1
H H22 0.0706 0.6180 0.1861 0.055 Uiso calc R 1
C C23 0.0664(5) 0.56271(14) 0.14571(9) 0.0512(9) Uani d . 1
H H23 0.0930 0.5880 0.1271 0.061 Uiso calc R 1
C C24 0.0406(5) 0.50838(14) 0.13777(9) 0.0493(8) Uani d . 1
H H24 0.0481 0.4961 0.1137 0.059 Uiso calc R 1
C C25 0.0038(5) 0.47208(14) 0.16481(9) 0.0571(10) Uani d . 1
H H25 -0.0139 0.4346 0.1593 0.069 Uiso calc R 1
C C26 -0.0079(5) 0.48954(13) 0.20000(9) 0.0511(9) Uani d . 1
H H26 -0.0328 0.4639 0.2185 0.061 Uiso calc R 1
C C27 0.0168(4) 0.54442(12) 0.20840(8) 0.0353(7) Uani d . 1
C C28 0.0061(4) 0.56347(11) 0.24623(8) 0.0350(7) Uani d . 1
C C29 -0.0370(4) 0.61948(11) 0.25305(8) 0.0341(7) Uani d . 1
H H29 -0.0827 0.6407 0.2337 0.041 Uiso calc R 1
C C30 -0.0171(4) 0.64470(11) 0.28559(8) 0.0339(7) Uani d . 1
C C31 -0.0707(4) 0.70329(11) 0.28944(7) 0.0336(7) Uani d . 1
C C32 -0.1864(4) 0.71961(12) 0.31745(8) 0.0391(7) Uani d . 1
H H32 -0.2231 0.6940 0.3352 0.047 Uiso calc R 1
C C33 -0.2479(4) 0.77317(13) 0.31928(8) 0.0452(8) Uani d . 1
H H33 -0.3290 0.7839 0.3381 0.054 Uiso calc R 1
C C34 -0.1923(4) 0.81101(13) 0.29406(9) 0.0450(8) Uani d . 1
H H34 -0.2334 0.8478 0.2957 0.054 Uiso calc R 1
C C35 -0.0768(4) 0.79498(12) 0.26650(8) 0.0408(7) Uani d . 1
H H35 -0.0377 0.8209 0.2491 0.049 Uiso calc R 1
C C36 -0.0174(4) 0.74128(11) 0.26398(8) 0.0368(7) Uani d . 1
H H36 0.0604 0.7305 0.2447 0.044 Uiso calc R 1
C C37 0.1219(4) 0.63920(11) 0.34689(8) 0.0362(7) Uani d . 1
C C38 0.0723(4) 0.61492(11) 0.37911(8) 0.0374(7) Uani d . 1
H H38 -0.0166 0.5862 0.3794 0.045 Uiso calc R 1
C C39 0.1522(4) 0.63252(12) 0.41056(8) 0.0402(7) Uani d . 1
C C40 0.2825(5) 0.67414(12) 0.41048(8) 0.0436(8) Uani d . 1
H H40 0.3382 0.6862 0.4322 0.052 Uiso calc R 1
C C41 0.3300(5) 0.69794(12) 0.37792(9) 0.0460(8) Uani d . 1
H H41 0.4204 0.7262 0.3775 0.055 Uiso calc R 1
C C42 0.2490(4) 0.68149(12) 0.34622(8) 0.0416(7) Uani d . 1
H H42 0.2802 0.6989 0.3243 0.050 Uiso calc R 1
N N1 0.9050(4) 0.42973(9) 0.39945(6) 0.0382(6) Uani d . 1
H H1N 0.8870 0.4648 0.3957 0.046 Uiso calc R 1
N N2 0.0412(4) 0.61747(10) 0.31505(6) 0.0403(6) Uani d . 1
H H2N 0.0275 0.5818 0.3145 0.048 Uiso calc R 1
O O1 0.8664(3) 0.52780(8) 0.42869(5) 0.0422(5) Uani d . 1
O O2 1.1048(4) 0.42244(9) 0.27639(6) 0.0542(6) Uani d . 1
H H2O 1.0748 0.4556 0.2766 0.081 Uiso calc R 1
O O3 0.0357(3) 0.53051(8) 0.27144(5) 0.0459(6) Uani d . 1
O O4 0.1035(4) 0.61085(9) 0.44302(5) 0.0520(6) Uani d . 1
H H4O 0.0279 0.5851 0.4399 0.078 Uiso calc R 1

loop_
_atom_site_aniso_label
_atom_site_aniso_U_11
_atom_site_aniso_U_22
_atom_site_aniso_U_33
_atom_site_aniso_U_12
_atom_site_aniso_U_13
_atom_site_aniso_U_23
C1 0.0323(17) 0.071(2) 0.0407(19) -0.0032(16) 0.0013(14) -0.0130(17)
C2 0.039(2) 0.120(4) 0.046(2) -0.008(2) 0.0044(16) -0.028(2)
C3 0.042(2) 0.107(4) 0.088(3) -0.013(2) 0.019(2) -0.062(3)
C4 0.056(3) 0.054(2) 0.110(4) -0.0077(19) 0.021(2) -0.034(3)
C5 0.049(2) 0.0399(18) 0.070(2) -0.0060(16) 0.0117(18) -0.0112(17)
C6 0.0318(16) 0.0427(17) 0.0412(18) -0.0041(14) 0.0007(13) -0.0088(14)
C7 0.0291(16) 0.0402(16) 0.0339(16) -0.0004(13) -0.0027(12) -0.0003(13)
C8 0.0391(17) 0.0356(15) 0.0368(17) -0.0068(14) 0.0054(13) 0.0006(13)
C9 0.0368(17) 0.0352(15) 0.0365(17) -0.0032(13) 0.0003(13) -0.0019(13)
C10 0.0359(17) 0.0343(15) 0.0443(18) -0.0029(13) 0.0041(14) -0.0044(14)
C11 0.0458(19) 0.0410(17) 0.0459(19) -0.0029(15) 0.0039(15) -0.0046(15)
C12 0.059(2) 0.0421(18) 0.057(2) -0.0102(17) 0.0028(18) -0.0089(17)
C13 0.076(3) 0.0361(18) 0.076(3) -0.0102(18) 0.006(2) -0.0011(19)
C14 0.084(3) 0.0413(19) 0.065(2) -0.004(2) -0.008(2) 0.0090(18)
C15 0.057(2) 0.0413(18) 0.052(2) -0.0045(16) -0.0058(17) -0.0016(16)
C16 0.0378(17) 0.0335(15) 0.0428(18) -0.0015(13) -0.0005(14) -0.0054(13)
C17 0.0445(18) 0.0294(15) 0.0449(18) 0.0010(14) 0.0028(14) -0.0033(14)
C18 0.0474(19) 0.0329(16) 0.0419(18) -0.0010(14) 0.0025(15) -0.0047(14)
C19 0.0444(19) 0.0388(17) 0.049(2) 0.0028(15) 0.0051(15) -0.0100(15)
C20 0.0438(19) 0.0343(16) 0.057(2) 0.0055(14) -0.0006(16) -0.0055(15)
C21 0.0427(18) 0.0402(17) 0.0455(19) -0.0004(15) -0.0010(15) -0.0012(15)
C22 0.053(2) 0.0429(18) 0.0404(18) -0.0029(15) 0.0024(16) -0.0040(15)
C23 0.060(2) 0.055(2) 0.0382(18) -0.0045(18) 0.0067(16) 0.0013(16)
C24 0.046(2) 0.063(2) 0.0390(18) -0.0050(17) 0.0046(15) -0.0136(17)
C25 0.073(3) 0.050(2) 0.049(2) -0.0112(19) 0.0083(18) -0.0156(17)
C26 0.068(2) 0.0425(18) 0.0432(19) -0.0093(17) 0.0033(17) -0.0049(15)
C27 0.0327(16) 0.0379(16) 0.0353(16) -0.0007(13) 0.0009(13) -0.0035(13)
C28 0.0315(16) 0.0394(15) 0.0342(16) -0.0033(13) 0.0003(12) -0.0003(14)
C29 0.0355(16) 0.0369(15) 0.0299(15) 0.0013(13) -0.0005(12) 0.0014(13)
C30 0.0303(15) 0.0366(16) 0.0347(16) -0.0024(13) 0.0039(12) 0.0023(13)
C31 0.0339(16) 0.0352(16) 0.0317(16) -0.0019(13) -0.0014(13) -0.0032(13)
C32 0.0427(18) 0.0442(17) 0.0303(16) -0.0013(14) 0.0039(13) -0.0043(13)
C33 0.0390(18) 0.0516(19) 0.0449(19) 0.0036(15) -0.0012(15) -0.0167(16)
C34 0.0422(18) 0.0374(17) 0.055(2) 0.0024(15) -0.0084(16) -0.0117(16)
C35 0.0425(18) 0.0337(16) 0.0461(18) -0.0026(14) -0.0074(15) 0.0026(14)
C36 0.0353(16) 0.0403(16) 0.0347(16) 0.0003(13) 0.0018(13) -0.0010(13)
C37 0.0415(17) 0.0344(15) 0.0326(16) 0.0021(13) 0.0009(13) -0.0010(13)
C38 0.0438(18) 0.0310(15) 0.0374(17) -0.0043(14) -0.0035(14) 0.0000(13)
C39 0.0472(19) 0.0355(16) 0.0378(18) -0.0024(14) -0.0017(14) 0.0012(14)
C40 0.0488(19) 0.0383(17) 0.0436(18) -0.0042(15) -0.0113(15) 0.0012(15)
C41 0.0449(19) 0.0378(17) 0.055(2) -0.0076(15) -0.0029(16) 0.0022(15)
C42 0.0485(19) 0.0379(16) 0.0384(17) -0.0059(15) -0.0020(15) 0.0059(14)
N1 0.0472(15) 0.0305(12) 0.0367(14) 0.0015(11) 0.0032(12) -0.0024(11)
N2 0.0573(17) 0.0315(13) 0.0323(14) -0.0057(12) -0.0027(12) 0.0021(11)
O1 0.0556(14) 0.0356(11) 0.0354(12) -0.0031(10) 0.0023(10) 0.0006(9)
O2 0.0769(17) 0.0432(13) 0.0425(13) 0.0081(13) 0.0106(12) -0.0014(10)
O3 0.0622(15) 0.0378(11) 0.0377(12) 0.0012(11) -0.0018(11) 0.0015(10)
O4 0.0709(17) 0.0503(14) 0.0348(12) -0.0181(12) -0.0039(11) 0.0057(10)

loop_
_atom_type_symbol
_atom_type_description
_atom_type_scat_dispersion_real
_atom_type_scat_dispersion_imag
_atom_type_scat_source
C C 0.0033 0.0016 'International Tables Vol C Tables 4.2.6.8 and 6.1.1.4'
H H 0.0000 0.0000 'International Tables Vol C Tables 4.2.6.8 and 6.1.1.4'
N N 0.0061 0.0033 'International Tables Vol C Tables 4.2.6.8 and 6.1.1.4'
O O 0.0106 0.0060 'International Tables Vol C Tables 4.2.6.8 and 6.1.1.4'

loop_
_geom_angle_atom_site_label_1
_geom_angle_atom_site_label_2
_geom_angle_atom_site_label_3
_geom_angle
_geom_angle_publ_flag
C2 C1 C6 119.9(4) ?
C2 C1 H1 120.0 ?
C6 C1 H1 120.0 ?
C3 C2 C1 120.3(4) ?
C3 C2 H2 119.9 ?
C1 C2 H2 119.9 ?
C4 C3 C2 120.1(4) ?
C4 C3 H3 120.0 ?
C2 C3 H3 120.0 ?
C3 C4 C5 120.6(4) ?
C3 C4 H4 119.7 ?
C5 C4 H4 119.7 ?
C4 C5 C6 119.9(4) ?
C4 C5 H5 120.0 ?
C6 C5 H5 120.0 ?
C1 C6 C5 119.1(3) ?
C1 C6 C7 121.7(3) ?
C5 C6 C7 119.1(3) ?
O1 C7 C8 122.4(3) y
O1 C7 C6 117.8(3) y
C8 C7 C6 119.8(3) y
C9 C8 C7 124.9(3) y
C9 C8 H8 117.6 ?
C7 C8 H8 117.6 ?
N1 C9 C8 120.6(3) y
N1 C9 C10 121.0(3) y
C8 C9 C10 118.2(3) y
C11 C10 C15 119.3(3) ?
C11 C10 C9 120.4(3) ?
C15 C10 C9 119.9(3) ?
C12 C11 C10 120.1(3) ?
C12 C11 H11 119.9 ?
C10 C11 H11 119.9 ?
C13 C12 C11 120.3(3) ?
C13 C12 H12 119.9 ?
C11 C12 H12 119.9 ?
C12 C13 C14 120.0(3) ?
C12 C13 H13 120.0 ?
C14 C13 H13 120.0 ?
C13 C14 C15 120.2(3) ?
C13 C14 H14 119.9 ?
C15 C14 H14 119.9 ?
C14 C15 C10 120.0(3) ?
C14 C15 H15 120.0 ?
C10 C15 H15 120.0 ?
C17 C16 C21 120.5(3) ?
C17 C16 N1 117.0(3) ?
C21 C16 N1 122.3(3) ?
C18 C17 C16 119.4(3) ?
C18 C17 H17 120.3 ?
C16 C17 H17 120.3 ?
O2 C18 C19 116.1(3) ?
O2 C18 C17 122.9(3) ?
C19 C18 C17 121.0(3) ?
C18 C19 C20 119.1(3) ?
C18 C19 H19 120.5 ?
C20 C19 H19 120.5 ?
C19 C20 C21 121.4(3) ?
C19 C20 H20 119.3 ?
C21 C20 H20 119.3 ?
C20 C21 C16 118.6(3) ?
C20 C21 H21 120.7 ?
C16 C21 H21 120.7 ?
C27 C22 C23 121.4(3) ?
C27 C22 H22 119.3 ?
C23 C22 H22 119.3 ?
C24 C23 C22 119.8(3) ?
C24 C23 H23 120.1 ?
C22 C23 H23 120.1 ?
C25 C24 C23 119.6(3) ?
C25 C24 H24 120.2 ?
C23 C24 H24 120.2 ?
C24 C25 C26 120.7(3) ?
C24 C25 H25 119.6 ?
C26 C25 H25 119.6 ?
C25 C26 C27 120.3(3) ?
C25 C26 H26 119.8 ?
C27 C26 H26 119.8 ?
C22 C27 C26 118.2(3) ?
C22 C27 C28 121.2(3) ?
C26 C27 C28 120.6(3) ?
O3 C28 C29 121.3(3) y
O3 C28 C27 120.0(3) y
C29 C28 C27 118.7(3) y
C30 C29 C28 124.6(3) y
C30 C29 H29 117.7 ?
C28 C29 H29 117.7 ?
N2 C30 C29 122.1(3) y
N2 C30 C31 118.4(2) y
C29 C30 C31 119.4(3) y
C36 C31 C32 119.2(3) ?
C36 C31 C30 120.6(3) ?
C32 C31 C30 120.1(3) ?
C33 C32 C31 119.9(3) ?
C33 C32 H32 120.1 ?
C31 C32 H32 120.1 ?
C34 C33 C32 120.6(3) ?
C34 C33 H33 119.7 ?
C32 C33 H33 119.7 ?
C35 C34 C33 119.5(3) ?
C35 C34 H34 120.3 ?
C33 C34 H34 120.3 ?
C34 C35 C36 120.4(3) ?
C34 C35 H35 119.8 ?
C36 C35 H35 119.8 ?
C31 C36 C35 120.4(3) ?
C31 C36 H36 119.8 ?
C35 C36 H36 119.8 ?
C42 C37 C38 120.4(3) ?
C42 C37 N2 122.3(3) ?
C38 C37 N2 117.3(3) ?
C39 C38 C37 119.9(3) ?
C39 C38 H38 120.1 ?
C37 C38 H38 120.1 ?
O4 C39 C38 121.8(3) ?
O4 C39 C40 117.4(3) ?
C38 C39 C40 120.7(3) ?
C39 C40 C41 118.5(3) ?
C39 C40 H40 120.8 ?
C41 C40 H40 120.8 ?
C42 C41 C40 121.6(3) ?
C42 C41 H41 119.2 ?
C40 C41 H41 119.2 ?
C41 C42 C37 118.8(3) ?
C41 C42 H42 120.6 ?
C37 C42 H42 120.6 ?
C9 N1 C16 130.2(2) y
C9 N1 H1N 114.9 ?
C16 N1 H1N 114.9 ?
C30 N2 C37 128.3(2) y
C30 N2 H2N 115.8 ?
C37 N2 H2N 115.8 ?
C18 O2 H2O 109.5 ?
C39 O4 H4O 109.5 ?

loop_
_geom_bond_atom_site_label_1
_geom_bond_atom_site_label_2
_geom_bond_distance
_geom_bond_publ_flag
C1 C2 1.383(5) ?
C1 C6 1.386(4) ?
C1 H1 0.9500 ?
C2 C3 1.375(6) ?
C2 H2 0.9500 ?
C3 C4 1.364(6) ?
C3 H3 0.9500 ?
C4 C5 1.378(5) ?
C4 H4 0.9500 ?
C5 C6 1.393(4) ?
C5 H5 0.9500 ?
C6 C7 1.484(4) y
C7 O1 1.268(3) y
C7 C8 1.414(4) y
C8 C9 1.378(4) y
C8 H8 0.9500 ?
C9 N1 1.345(4) y
C9 C10 1.486(4) y
C10 C11 1.388(4) ?
C10 C15 1.390(4) ?
C11 C12 1.388(4) ?
C11 H11 0.9500 ?
C12 C13 1.375(5) ?
C12 H12 0.9500 ?
C13 C14 1.380(5) ?
C13 H13 0.9500 ?
C14 C15 1.388(4) ?
C14 H14 0.9500 ?
C15 H15 0.9500 ?
C16 C17 1.389(4) ?
C16 C21 1.392(4) ?
C16 N1 1.425(4) y
C17 C18 1.379(4) ?
C17 H17 0.9500 ?
C18 O2 1.374(4) y
C18 C19 1.378(4) ?
C19 C20 1.384(4) ?
C19 H19 0.9500 ?
C20 C21 1.385(4) ?
C20 H20 0.9500 ?
C21 H21 0.9500 ?
C22 C27 1.380(4) ?
C22 C23 1.385(4) ?
C22 H22 0.9500 ?
C23 C24 1.376(4) ?
C23 H23 0.9500 ?
C24 C25 1.371(5) ?
C24 H24 0.9500 ?
C25 C26 1.384(4) ?
C25 H25 0.9500 ?
C26 C27 1.392(4) ?
C26 H26 0.9500 ?
C27 C28 1.490(4) y
C28 O3 1.258(3) y
C28 C29 1.429(4) y
C29 C30 1.371(4) y
C29 H29 0.9500 ?
C30 N2 1.353(4) y
C30 C31 1.492(4) y
C31 C36 1.384(4) ?
C31 C32 1.395(4) ?
C32 C33 1.386(4) ?
C32 H32 0.9500 ?
C33 C34 1.380(4) ?
C33 H33 0.9500 ?
C34 C35 1.380(4) ?
C34 H34 0.9500 ?
C35 C36 1.386(4) ?
C35 H35 0.9500 ?
C36 H36 0.9500 ?
C37 C42 1.381(4) ?
C37 C38 1.389(4) ?
C37 N2 1.426(4) y
C38 C39 1.377(4) ?
C38 H38 0.9500 ?
C39 O4 1.369(3) y
C39 C40 1.384(4) ?
C40 C41 1.391(4) ?
C40 H40 0.9500 ?
C41 C42 1.380(4) ?
C41 H41 0.9500 ?
C42 H42 0.9500 ?
N1 H1N 0.8800 ?
N2 H2N 0.8800 ?
O2 H2O 0.8400 ?
O4 H4O 0.8400 ?

loop_
_geom_hbond_atom_site_label_D
_geom_hbond_atom_site_label_H
_geom_hbond_atom_site_label_A
_geom_hbond_site_symmetry_A
_geom_hbond_distance_DH
_geom_hbond_distance_HA
_geom_hbond_distance_DA
_geom_hbond_angle_DHA
_geom_hbond_publ_flag
O2 H2O O3 1_655 0.84 1.87 2.699(3) 171 y
O4 H4O O1 1_455 0.84 1.87 2.706(3) 175 y
N1 H1N O1 . 0.88 1.98 2.653(3) 132 y
N2 H2N O3 . 0.88 2.04 2.681(3) 129 y
C38 H38 O1 1_455 0.95 2.48 3.189(4) 132 y
C26 H26 O2 1_455 0.95 2.59 3.391(4) 143 y
C36 H36 Cg5 6_555 0.95 2.68 3.488(3) 144 y

loop_
_geom_torsion_atom_site_label_1
_geom_torsion_atom_site_label_2
_geom_torsion_atom_site_label_3
_geom_torsion_atom_site_label_4
_geom_torsion
C6 C1 C2 C3 1.4(5)
C1 C2 C3 C4 0.1(6)
C2 C3 C4 C5 -1.6(6)
C3 C4 C5 C6 1.4(6)
C2 C1 C6 C5 -1.6(5)
C2 C1 C6 C7 175.8(3)
C4 C5 C6 C1 0.2(5)
C4 C5 C6 C7 -177.2(3)
C1 C6 C7 O1 -150.5(3)
C5 C6 C7 O1 26.9(4)
C1 C6 C7 C8 29.5(4)
C5 C6 C7 C8 -153.1(3)
O1 C7 C8 C9 2.2(5)
C6 C7 C8 C9 -177.8(3)
C7 C8 C9 N1 -2.8(5)
C7 C8 C9 C10 -177.6(3)
N1 C9 C10 C11 -47.9(4)
C8 C9 C10 C11 126.8(3)
N1 C9 C10 C15 139.0(3)
C8 C9 C10 C15 -46.2(4)
C15 C10 C11 C12 0.0(5)
C9 C10 C11 C12 -173.1(3)
C10 C11 C12 C13 0.0(5)
C11 C12 C13 C14 -0.4(6)
C12 C13 C14 C15 0.8(6)
C13 C14 C15 C10 -0.8(6)
C11 C10 C15 C14 0.4(5)
C9 C10 C15 C14 173.5(3)
C21 C16 C17 C18 0.4(5)
N1 C16 C17 C18 176.4(3)
C16 C17 C18 O2 178.3(3)
C16 C17 C18 C19 0.3(5)
O2 C18 C19 C20 -179.2(3)
C17 C18 C19 C20 -1.0(5)
C18 C19 C20 C21 1.1(5)
C19 C20 C21 C16 -0.4(5)
C17 C16 C21 C20 -0.4(5)
N1 C16 C21 C20 -176.1(3)
C27 C22 C23 C24 0.5(5)
C22 C23 C24 C25 -0.5(5)
C23 C24 C25 C26 0.1(6)
C24 C25 C26 C27 0.3(6)
C23 C22 C27 C26 -0.1(5)
C23 C22 C27 C28 179.0(3)
C25 C26 C27 C22 -0.3(5)
C25 C26 C27 C28 -179.5(3)
C22 C27 C28 O3 -155.8(3)
C26 C27 C28 O3 23.3(4)
C22 C27 C28 C29 23.8(4)
C26 C27 C28 C29 -157.0(3)
O3 C28 C29 C30 12.6(5)
C27 C28 C29 C30 -167.1(3)
C28 C29 C30 N2 -2.2(5)
C28 C29 C30 C31 -178.8(3)
N2 C30 C31 C36 137.9(3)
C29 C30 C31 C36 -45.3(4)
N2 C30 C31 C32 -46.7(4)
C29 C30 C31 C32 130.1(3)
C36 C31 C32 C33 0.6(4)
C30 C31 C32 C33 -174.8(3)
C31 C32 C33 C34 -1.5(5)
C32 C33 C34 C35 1.0(5)
C33 C34 C35 C36 0.3(5)
C32 C31 C36 C35 0.6(4)
C30 C31 C36 C35 176.1(3)
C34 C35 C36 C31 -1.1(5)
C42 C37 C38 C39 -0.9(5)
N2 C37 C38 C39 177.1(3)
C37 C38 C39 O4 178.1(3)
C37 C38 C39 C40 -0.3(5)
O4 C39 C40 C41 -178.0(3)
C38 C39 C40 C41 0.3(5)
C39 C40 C41 C42 0.8(5)
C40 C41 C42 C37 -2.0(5)
C38 C37 C42 C41 2.0(5)
N2 C37 C42 C41 -175.9(3)
C8 C9 N1 C16 164.8(3)
C10 C9 N1 C16 -20.5(5)
C17 C16 N1 C9 156.7(3)
C21 C16 N1 C9 -27.5(5)
C29 C30 N2 C37 159.0(3)
C31 C30 N2 C37 -24.4(4)
C42 C37 N2 C30 -39.7(5)
C38 C37 N2 C30 142.3(3)

loop_
_cod_related_entry_id
_cod_related_entry_database
_cod_related_entry_code
1 ChemSpider 5010457
